data_7033858
loop_
_publ_author_name
'K\"ampfe, Alexander'
'Brendler, Erica'
'Kroke, Edwin'
'Wagler, J\"org'

_publ_section_title
;
 Tp*Cu(i)-CN-SiL2-NC-Cu(i)Tp* - a hexacoordinate Si-complex as connector
 for redox active metals via \p-conjugated ligands.
;
_journal_issue 10
_journal_name_full 'Dalton transactions (Cambridge, England : 2003)'
_journal_page_first 4744
_journal_page_last 4750
_journal_paper_doi 10.1039/c4dt03903c
_journal_volume 44
_journal_year 2015
_chemical_formula_moiety 'C62 H76 B2 Cu2 N16 O2 Si, 2(C10 H10 Fe)'
_chemical_formula_sum 'C82 H96 B2 Cu2 Fe2 N16 O2 Si'
_chemical_formula_weight 1626.24
_chemical_name_systematic
;
 ?
;
_space_group_IT_number 2
_symmetry_cell_setting triclinic
_symmetry_space_group_name_Hall '-P 1'
_symmetry_space_group_name_H-M 'P -1'
_atom_sites_solution_hydrogens geom
_atom_sites_solution_primary direct
_atom_sites_solution_secondary difmap
_audit_creation_method SHELXL-97
_audit_update_record
;
2014-04-28 deposited with the CCDC.
2015-01-30 downloaded from the CCDC.
;
_cell_angle_alpha 98.762(5)
_cell_angle_beta 96.679(5)
_cell_angle_gamma 90.083(5)
_cell_formula_units_Z 1
_cell_length_a 10.2646(6)
_cell_length_b 11.0643(7)
_cell_length_c 18.1798(11)
_cell_measurement_reflns_used 20074
_cell_measurement_temperature 180(2)
_cell_measurement_theta_max 27.20
_cell_measurement_theta_min 2.41
_cell_volume 2026.4(2)
_computing_cell_refinement 'STOE X-AREA'
_computing_data_collection 'STOE X-AREA'
_computing_data_reduction 'STOE X-RED'
_computing_molecular_graphics 'ORTEP32 (Farugia)'
_computing_publication_material 'Ciftab (Sheldrick)'
_computing_structure_refinement 'SHELXL-97 (Sheldrick, 1997)'
_computing_structure_solution 'SHELXS-97 (Sheldrick, 1990)'
_diffrn_ambient_temperature 180(2)
_diffrn_measured_fraction_theta_full 0.999
_diffrn_measured_fraction_theta_max 0.999
_diffrn_measurement_device_type 'Stoe IPDS-2T'
_diffrn_measurement_method 'omega scans'
_diffrn_radiation_monochromator graphite
_diffrn_radiation_source 'fine-focus sealed tube'
_diffrn_radiation_type MoK\a
_diffrn_radiation_wavelength 0.71073
_diffrn_reflns_av_R_equivalents 0.0384
_diffrn_reflns_av_sigmaI/netI 0.0366
_diffrn_reflns_limit_h_max 13
_diffrn_reflns_limit_h_min -13
_diffrn_reflns_limit_k_max 13
_diffrn_reflns_limit_k_min -14
_diffrn_reflns_limit_l_max 23
_diffrn_reflns_limit_l_min -23
_diffrn_reflns_number 21541
_diffrn_reflns_theta_full 27.00
_diffrn_reflns_theta_max 27.00
_diffrn_reflns_theta_min 2.42
_exptl_absorpt_coefficient_mu 0.940
_exptl_absorpt_correction_T_max 0.9400
_exptl_absorpt_correction_T_min 0.8255
_exptl_absorpt_correction_type integration
_exptl_absorpt_process_details XShape
_exptl_crystal_colour yellow
_exptl_crystal_density_diffrn 1.333
_exptl_crystal_density_method 'not measured'
_exptl_crystal_description piece
_exptl_crystal_F_000 850
_exptl_crystal_size_max 0.35
_exptl_crystal_size_mid 0.18
_exptl_crystal_size_min 0.12
_refine_diff_density_max 0.415
_refine_diff_density_min -0.490
_refine_diff_density_rms 0.059
_refine_ls_extinction_method none
_refine_ls_goodness_of_fit_ref 1.034
_refine_ls_hydrogen_treatment mixed
_refine_ls_matrix_type full
_refine_ls_number_parameters 497
_refine_ls_number_reflns 8836
_refine_ls_number_restraints 0
_refine_ls_restrained_S_all 1.034
_refine_ls_R_factor_all 0.0604
_refine_ls_R_factor_gt 0.0387
_refine_ls_shift/su_max 0.001
_refine_ls_shift/su_mean 0.000
_refine_ls_structure_factor_coef Fsqd
_refine_ls_weighting_details 'calc w=1/[\s^2^(Fo^2^)+(0.0479P)^2^+0.8028P] where P=(Fo^2^+2Fc^2^)/3'
_refine_ls_weighting_scheme calc
_refine_ls_wR_factor_gt 0.0914
_refine_ls_wR_factor_ref 0.0992
_reflns_number_gt 6726
_reflns_number_total 8836
_reflns_threshold_expression >2sigma(I)
_cod_data_source_file c4dt03903c2.cif
_cod_data_source_block ak280fe01
_cod_depositor_comments 'Adding full bibliography for 7033856--7033861.cif.'
_cod_original_sg_symbol_Hall -P1
_cod_original_sg_symbol_H-M P-1
_cod_database_code 7033858

loop_
_symmetry_equiv_pos_as_xyz
'x, y, z'
'-x, -y, -z'

loop_
_atom_site_label
_atom_site_type_symbol
_atom_site_fract_x
_atom_site_fract_y
_atom_site_fract_z
_atom_site_U_iso_or_equiv
_atom_site_adp_type
_atom_site_occupancy
_atom_site_symmetry_multiplicity
_atom_site_calc_flag
_atom_site_refinement_flags
_atom_site_disorder_assembly
_atom_site_disorder_group
Cu1 Cu 0.44043(3) 0.27975(2) 0.225687(14) 0.02853(8) Uani 1 1 d . . .
Si1 Si 0.5000 0.0000 0.0000 0.02067(16) Uani 1 2 d S . .
O1 O 0.66693(14) 0.04325(12) 0.01770(8) 0.0240(3) Uani 1 1 d . A .
N1 N 0.54649(17) -0.13341(15) 0.04860(9) 0.0235(4) Uani 1 1 d . A .
N2 N 0.47381(17) 0.09249(15) 0.09167(9) 0.0239(4) Uani 1 1 d . . .
N3 N 0.3051(2) 0.41707(16) 0.19724(10) 0.0307(4) Uani 1 1 d . . .
N4 N 0.28014(19) 0.50231(16) 0.25715(11) 0.0312(4) Uani 1 1 d . . .
N5 N 0.3384(2) 0.25475(17) 0.31531(10) 0.0330(4) Uani 1 1 d . . .
N6 N 0.2941(2) 0.36123(18) 0.35277(10) 0.0325(4) Uani 1 1 d . . .
N7 N 0.55822(19) 0.41028(16) 0.29409(10) 0.0298(4) Uani 1 1 d . . .
N8 N 0.4930(2) 0.49144(16) 0.34159(10) 0.0313(4) Uani 1 1 d . . .
B1 B 0.3415(3) 0.4867(2) 0.33697(15) 0.0333(6) Uani 1 1 d . . .
H1 H 0.309(2) 0.563(2) 0.3786(13) 0.029(6) Uiso 1 1 d . . .
C1 C 0.4928(2) -0.22642(18) 0.07461(12) 0.0273(4) Uani 1 1 d . . .
C2 C 0.5912(2) -0.2825(2) 0.11976(12) 0.0311(5) Uani 1 1 d . A .
C3 C 0.7089(2) -0.22065(19) 0.12137(12) 0.0295(5) Uani 1 1 d . . .
C4 C 0.6805(2) -0.12550(18) 0.07651(11) 0.0250(4) Uani 1 1 d . A .
C5 C 0.3517(2) -0.2642(2) 0.05890(16) 0.0398(6) Uani 0.60(3) 1 d P A 1
H5A H 0.3071 -0.2353 0.1029 0.060 Uiso 0.60(3) 1 d PR A 1
H5B H 0.3444 -0.3536 0.0475 0.060 Uiso 0.60(3) 1 d PR A 1
H5C H 0.3110 -0.2285 0.0159 0.060 Uiso 0.60(3) 1 d PR A 1
C5A C 0.3517(2) -0.2642(2) 0.05890(16) 0.0398(6) Uani 0.40(3) 1 d P A 2
H5D H 0.2973 -0.1938 0.0731 0.060 Uiso 0.40(3) 1 d PR A 2
H5E H 0.3347 -0.3291 0.0879 0.060 Uiso 0.40(3) 1 d PR A 2
H5F H 0.3304 -0.2946 0.0053 0.060 Uiso 0.40(3) 1 d PR A 2
C6 C 0.5682(3) -0.3914(2) 0.15732(14) 0.0377(5) Uani 1 1 d . . .
H6A H 0.4757 -0.3930 0.1677 0.045 Uiso 1 1 calc R A .
H6B H 0.6247 -0.3832 0.2059 0.045 Uiso 1 1 calc R . .
C7 C 0.5976(3) -0.5115(2) 0.10940(16) 0.0453(6) Uani 1 1 d . A .
H7A H 0.5424 -0.5198 0.0611 0.068 Uiso 1 1 calc R . .
H7B H 0.5789 -0.5800 0.1353 0.068 Uiso 1 1 calc R . .
H7C H 0.6902 -0.5121 0.1011 0.068 Uiso 1 1 calc R . .
C8 C 0.8378(3) -0.2511(2) 0.16069(14) 0.0387(5) Uani 1 1 d . A .
H8A H 0.8230 -0.3007 0.1994 0.058 Uiso 1 1 calc R . .
H8B H 0.8851 -0.1754 0.1841 0.058 Uiso 1 1 calc R . .
H8C H 0.8898 -0.2972 0.1244 0.058 Uiso 1 1 calc R . .
C9 C 0.7419(2) -0.02435(18) 0.05907(11) 0.0248(4) Uani 1 1 d . . .
C10 C 0.8745(2) 0.0252(2) 0.08593(12) 0.0278(4) Uani 1 1 d . A .
C11 C 0.8868(2) 0.1506(2) 0.11223(13) 0.0321(5) Uani 1 1 d . . .
H11 H 0.8116 0.2003 0.1100 0.039 Uiso 1 1 calc R A .
C12 C 1.0080(3) 0.2026(2) 0.14158(15) 0.0410(6) Uani 1 1 d . A .
H12 H 1.0154 0.2874 0.1608 0.049 Uiso 1 1 calc R . .
C13 C 1.1183(3) 0.1311(3) 0.14298(15) 0.0445(6) Uani 1 1 d . . .
H13 H 1.2014 0.1668 0.1634 0.053 Uiso 1 1 calc R A .
C14 C 1.1078(2) 0.0083(3) 0.11488(15) 0.0432(6) Uani 1 1 d . A .
H14 H 1.1844 -0.0399 0.1151 0.052 Uiso 1 1 calc R . .
C15 C 0.9862(2) -0.0462(2) 0.08614(13) 0.0353(5) Uani 1 1 d . . .
H15 H 0.9796 -0.1310 0.0669 0.042 Uiso 1 1 calc R A .
C16 C 0.4683(2) 0.16070(19) 0.14613(12) 0.0254(4) Uani 1 1 d . . .
C17 C 0.2393(3) 0.3756(2) 0.06071(13) 0.0400(6) Uani 1 1 d . . .
H17A H 0.3088 0.3152 0.0631 0.060 Uiso 1 1 calc R . .
H17B H 0.2575 0.4308 0.0257 0.060 Uiso 1 1 calc R . .
H17C H 0.1547 0.3335 0.0434 0.060 Uiso 1 1 calc R . .
C18 C 0.2344(2) 0.4480(2) 0.13694(13) 0.0317(5) Uani 1 1 d . . .
C19 C 0.1625(3) 0.5528(2) 0.15750(15) 0.0386(5) Uani 1 1 d . . .
H19 H 0.1039 0.5933 0.1254 0.046 Uiso 1 1 calc R . .
C20 C 0.1937(3) 0.5851(2) 0.23323(15) 0.0380(5) Uani 1 1 d . . .
C21 C 0.1471(3) 0.6905(3) 0.28552(18) 0.0576(8) Uani 1 1 d . . .
H21A H 0.0857 0.6601 0.3163 0.086 Uiso 1 1 calc R . .
H21B H 0.1027 0.7491 0.2563 0.086 Uiso 1 1 calc R . .
H21C H 0.2224 0.7309 0.3181 0.086 Uiso 1 1 calc R . .
C22 C 0.2998(3) 0.0329(2) 0.30483(16) 0.0478(7) Uani 1 1 d . . .
H22A H 0.3630 0.0312 0.2682 0.072 Uiso 1 1 calc R . .
H22B H 0.2181 -0.0086 0.2805 0.072 Uiso 1 1 calc R . .
H22C H 0.3363 -0.0090 0.3461 0.072 Uiso 1 1 calc R . .
C23 C 0.2723(3) 0.1631(2) 0.33485(13) 0.0372(5) Uani 1 1 d . . .
C24 C 0.1837(3) 0.2102(3) 0.38404(14) 0.0430(6) Uani 1 1 d . . .
H24 H 0.1245 0.1648 0.4062 0.052 Uiso 1 1 calc R . .
C25 C 0.1992(3) 0.3355(2) 0.39402(13) 0.0389(6) Uani 1 1 d . . .
C26 C 0.1273(3) 0.4328(3) 0.43919(17) 0.0539(7) Uani 1 1 d . . .
H26A H 0.1907 0.4873 0.4732 0.081 Uiso 1 1 calc R . .
H26B H 0.0692 0.3946 0.4685 0.081 Uiso 1 1 calc R . .
H26C H 0.0751 0.4802 0.4054 0.081 Uiso 1 1 calc R . .
C27 C 0.7846(3) 0.3696(2) 0.26695(15) 0.0414(6) Uani 1 1 d . . .
H27A H 0.7437 0.2947 0.2376 0.062 Uiso 1 1 calc R . .
H27B H 0.8570 0.3482 0.3025 0.062 Uiso 1 1 calc R . .
H27C H 0.8186 0.4198 0.2332 0.062 Uiso 1 1 calc R . .
C28 C 0.6850(2) 0.4398(2) 0.30892(13) 0.0319(5) Uani 1 1 d . . .
C29 C 0.7040(3) 0.5407(2) 0.36575(14) 0.0396(6) Uani 1 1 d . . .
H29 H 0.7851 0.5802 0.3866 0.048 Uiso 1 1 calc R . .
C30 C 0.5817(3) 0.5710(2) 0.38543(14) 0.0387(6) Uani 1 1 d . . .
C31 C 0.5425(3) 0.6710(3) 0.44401(18) 0.0586(8) Uani 1 1 d . . .
H31A H 0.4792 0.7239 0.4204 0.088 Uiso 1 1 calc R . .
H31B H 0.6203 0.7195 0.4677 0.088 Uiso 1 1 calc R . .
H31C H 0.5023 0.6347 0.4821 0.088 Uiso 1 1 calc R . .
Fe1 Fe 0.77107(4) 0.04837(3) 0.38936(2) 0.04212(11) Uani 1 1 d . . .
C32 C 0.6266(4) 0.0944(3) 0.45611(19) 0.0645(9) Uani 1 1 d . . .
H32 H 0.5378 0.0546 0.4506 0.077 Uiso 1 1 calc R . .
C33 C 0.6607(4) 0.1954(3) 0.42323(17) 0.0568(8) Uani 1 1 d . . .
H33 H 0.6000 0.2393 0.3896 0.068 Uiso 1 1 calc R . .
C34 C 0.7945(4) 0.2235(3) 0.44503(17) 0.0597(8) Uani 1 1 d . . .
H34 H 0.8452 0.2908 0.4296 0.072 Uiso 1 1 calc R . .
C35 C 0.8453(4) 0.1398(3) 0.49137(17) 0.0669(10) Uani 1 1 d . . .
H35 H 0.9380 0.1377 0.5151 0.080 Uiso 1 1 calc R . .
C36 C 0.7418(4) 0.0591(3) 0.49870(17) 0.0714(11) Uani 1 1 d . . .
H36 H 0.7483 -0.0097 0.5287 0.086 Uiso 1 1 calc R . .
C37 C 0.9171(3) -0.0505(3) 0.34209(16) 0.0496(7) Uani 1 1 d . . .
H37 H 1.0102 -0.0539 0.3650 0.060 Uiso 1 1 calc R . .
C38 C 0.8127(4) -0.1281(3) 0.35147(19) 0.0596(8) Uani 1 1 d . . .
H38 H 0.8192 -0.1968 0.3816 0.072 Uiso 1 1 calc R . .
C39 C 0.6972(4) -0.0921(3) 0.3098(2) 0.0645(9) Uani 1 1 d . . .
H39 H 0.6080 -0.1308 0.3054 0.077 Uiso 1 1 calc R . .
C40 C 0.7313(3) 0.0091(3) 0.27557(16) 0.0547(8) Uani 1 1 d . . .
H40 H 0.6703 0.0544 0.2430 0.066 Uiso 1 1 calc R . .
C41 C 0.8667(3) 0.0339(3) 0.29592(15) 0.0469(6) Uani 1 1 d . . .
H41 H 0.9180 0.1009 0.2806 0.056 Uiso 1 1 calc R . .

loop_
_atom_site_aniso_label
_atom_site_aniso_U_11
_atom_site_aniso_U_22
_atom_site_aniso_U_33
_atom_site_aniso_U_23
_atom_site_aniso_U_13
_atom_site_aniso_U_12
Cu1 0.03512(16) 0.02293(13) 0.02528(14) -0.00470(10) 0.00521(11) 0.00156(10)
Si1 0.0227(4) 0.0167(3) 0.0215(4) -0.0003(3) 0.0022(3) 0.0008(3)
O1 0.0234(7) 0.0208(7) 0.0270(7) 0.0021(6) 0.0018(6) 0.0005(6)
N1 0.0261(9) 0.0180(8) 0.0250(8) 0.0000(7) 0.0011(7) -0.0002(7)
N2 0.0266(9) 0.0196(8) 0.0248(8) 0.0009(7) 0.0032(7) 0.0009(7)
N3 0.0378(11) 0.0240(9) 0.0290(9) -0.0015(7) 0.0057(8) 0.0033(8)
N4 0.0350(10) 0.0238(9) 0.0328(10) -0.0033(7) 0.0056(8) 0.0048(8)
N5 0.0435(12) 0.0260(9) 0.0288(9) -0.0013(7) 0.0081(8) 0.0024(8)
N6 0.0369(11) 0.0342(10) 0.0250(9) -0.0031(8) 0.0082(8) 0.0002(8)
N7 0.0340(10) 0.0244(9) 0.0291(9) -0.0034(7) 0.0052(8) 0.0033(8)
N8 0.0360(11) 0.0252(9) 0.0292(9) -0.0064(7) 0.0031(8) 0.0014(8)
B1 0.0384(15) 0.0268(12) 0.0322(13) -0.0042(10) 0.0051(11) 0.0032(11)
C1 0.0336(12) 0.0201(10) 0.0279(10) 0.0010(8) 0.0053(9) 0.0002(8)
C2 0.0411(13) 0.0247(10) 0.0273(11) 0.0042(8) 0.0037(9) 0.0030(9)
C3 0.0381(13) 0.0246(10) 0.0244(10) 0.0015(8) 0.0013(9) 0.0047(9)
C4 0.0271(11) 0.0232(10) 0.0227(10) -0.0006(8) -0.0007(8) 0.0033(8)
C5 0.0359(13) 0.0298(12) 0.0556(15) 0.0135(11) 0.0041(11) -0.0039(10)
C5A 0.0359(13) 0.0298(12) 0.0556(15) 0.0135(11) 0.0041(11) -0.0039(10)
C6 0.0491(15) 0.0310(12) 0.0350(12) 0.0122(10) 0.0048(11) 0.0017(11)
C7 0.0638(19) 0.0282(12) 0.0460(14) 0.0123(11) 0.0062(13) 0.0013(12)
C8 0.0409(14) 0.0362(12) 0.0375(13) 0.0095(10) -0.0065(11) 0.0051(10)
C9 0.0254(10) 0.0234(10) 0.0236(10) -0.0023(8) 0.0031(8) 0.0026(8)
C10 0.0253(11) 0.0329(11) 0.0241(10) 0.0015(8) 0.0015(8) -0.0004(9)
C11 0.0282(11) 0.0307(11) 0.0363(12) 0.0009(9) 0.0043(9) -0.0005(9)
C12 0.0365(14) 0.0405(13) 0.0437(14) -0.0015(11) 0.0063(11) -0.0117(11)
C13 0.0276(13) 0.0597(17) 0.0434(14) 0.0021(12) 0.0003(11) -0.0102(12)
C14 0.0242(12) 0.0579(16) 0.0470(14) 0.0078(13) 0.0017(10) 0.0071(11)
C15 0.0323(12) 0.0355(12) 0.0359(12) -0.0010(10) 0.0037(10) 0.0055(10)
C16 0.0246(11) 0.0230(10) 0.0287(11) 0.0040(8) 0.0031(8) 0.0003(8)
C17 0.0460(15) 0.0414(13) 0.0314(12) 0.0031(10) 0.0027(11) 0.0038(11)
C18 0.0321(12) 0.0287(11) 0.0335(12) 0.0040(9) 0.0025(9) -0.0020(9)
C19 0.0369(13) 0.0345(12) 0.0438(14) 0.0063(10) 0.0017(11) 0.0073(10)
C20 0.0366(13) 0.0275(11) 0.0486(14) 0.0009(10) 0.0058(11) 0.0064(10)
C21 0.063(2) 0.0427(15) 0.0616(18) -0.0076(14) 0.0058(15) 0.0277(14)
C22 0.0655(19) 0.0327(13) 0.0459(15) 0.0056(11) 0.0102(13) -0.0060(12)
C23 0.0462(15) 0.0341(12) 0.0310(12) 0.0050(10) 0.0038(10) -0.0045(11)
C24 0.0466(15) 0.0505(15) 0.0339(13) 0.0073(11) 0.0119(11) -0.0060(12)
C25 0.0398(14) 0.0477(14) 0.0275(11) -0.0008(10) 0.0061(10) -0.0007(11)
C26 0.0539(18) 0.0617(18) 0.0463(15) -0.0044(14) 0.0234(14) 0.0030(14)
C27 0.0376(14) 0.0416(14) 0.0435(14) 0.0022(11) 0.0045(11) 0.0050(11)
C28 0.0353(13) 0.0279(11) 0.0319(11) 0.0048(9) 0.0009(9) 0.0005(9)
C29 0.0391(14) 0.0333(12) 0.0416(13) -0.0022(10) -0.0048(11) -0.0043(10)
C30 0.0450(15) 0.0304(12) 0.0355(12) -0.0075(10) 0.0000(11) -0.0013(10)
C31 0.0539(18) 0.0471(16) 0.0614(18) -0.0295(14) 0.0003(15) 0.0012(14)
Fe1 0.0546(3) 0.0387(2) 0.03400(19) 0.00594(15) 0.00878(17) 0.00636(17)
C32 0.076(2) 0.069(2) 0.0525(18) 0.0049(16) 0.0322(17) 0.0080(18)
C33 0.078(2) 0.0547(18) 0.0406(15) 0.0071(13) 0.0187(15) 0.0220(16)
C34 0.087(3) 0.0471(17) 0.0429(16) -0.0037(13) 0.0113(16) 0.0017(16)
C35 0.082(3) 0.078(2) 0.0345(15) -0.0043(15) -0.0009(16) 0.015(2)
C36 0.114(3) 0.071(2) 0.0364(16) 0.0194(15) 0.0232(18) 0.022(2)
C37 0.0562(18) 0.0430(15) 0.0493(16) 0.0023(12) 0.0108(13) 0.0128(13)
C38 0.082(2) 0.0348(14) 0.0647(19) 0.0065(13) 0.0216(18) 0.0077(15)
C39 0.062(2) 0.0569(19) 0.068(2) -0.0158(16) 0.0137(17) -0.0084(16)
C40 0.063(2) 0.0589(18) 0.0383(14) -0.0023(13) 0.0048(14) 0.0183(15)
C41 0.0621(18) 0.0427(15) 0.0367(13) 0.0034(11) 0.0131(13) 0.0068(13)

loop_
_atom_type_symbol
_atom_type_description
_atom_type_scat_dispersion_real
_atom_type_scat_dispersion_imag
_atom_type_scat_source
C C 0.0033 0.0016 'International Tables Vol C Tables 4.2.6.8 and 6.1.1.4'
H H 0.0000 0.0000 'International Tables Vol C Tables 4.2.6.8 and 6.1.1.4'
N N 0.0061 0.0033 'International Tables Vol C Tables 4.2.6.8 and 6.1.1.4'
O O 0.0106 0.0060 'International Tables Vol C Tables 4.2.6.8 and 6.1.1.4'
Si Si 0.0817 0.0704 'International Tables Vol C Tables 4.2.6.8 and 6.1.1.4'
Cu Cu 0.3201 1.2651 'International Tables Vol C Tables 4.2.6.8 and 6.1.1.4'
B B 0.0013 0.0007 'International Tables Vol C Tables 4.2.6.8 and 6.1.1.4'
Fe Fe 0.3463 0.8444 'International Tables Vol C Tables 4.2.6.8 and 6.1.1.4'

loop_
_geom_angle_atom_site_label_1
_geom_angle_atom_site_label_2
_geom_angle_atom_site_label_3
_geom_angle
_geom_angle_site_symmetry_1
_geom_angle_site_symmetry_3
C16 Cu1 N7 133.82(9) . .
C16 Cu1 N5 125.74(8) . .
N7 Cu1 N5 90.27(8) . .
C16 Cu1 N3 114.44(8) . .
N7 Cu1 N3 90.38(7) . .
N5 Cu1 N3 90.06(7) . .
O1 Si1 O1 180.00(9) . 2_655
O1 Si1 N2 91.21(7) . 2_655
O1 Si1 N2 88.79(7) 2_655 2_655
O1 Si1 N2 88.79(7) . .
O1 Si1 N2 91.21(7) 2_655 .
N2 Si1 N2 180.00(11) 2_655 .
O1 Si1 N1 93.72(7) . 2_655
O1 Si1 N1 86.28(7) 2_655 2_655
N2 Si1 N1 89.93(7) 2_655 2_655
N2 Si1 N1 90.07(7) . 2_655
O1 Si1 N1 86.28(7) . .
O1 Si1 N1 93.72(7) 2_655 .
N2 Si1 N1 90.07(7) 2_655 .
N2 Si1 N1 89.93(7) . .
N1 Si1 N1 180.00(15) 2_655 .
C9 O1 Si1 115.61(13) . .
C1 N1 C4 107.79(17) . .
C1 N1 Si1 141.17(15) . .
C4 N1 Si1 110.28(13) . .
C16 N2 Si1 171.27(17) . .
C18 N3 N4 106.64(18) . .
C18 N3 Cu1 139.11(15) . .
N4 N3 Cu1 114.25(14) . .
C20 N4 N3 109.63(19) . .
C20 N4 B1 131.03(19) . .
N3 N4 B1 119.18(18) . .
C23 N5 N6 106.77(19) . .
C23 N5 Cu1 136.10(16) . .
N6 N5 Cu1 114.00(14) . .
C25 N6 N5 109.89(19) . .
C25 N6 B1 129.4(2) . .
N5 N6 B1 120.26(18) . .
C28 N7 N8 107.03(18) . .
C28 N7 Cu1 138.30(15) . .
N8 N7 Cu1 114.63(14) . .
C30 N8 N7 109.1(2) . .
C30 N8 B1 130.0(2) . .
N7 N8 B1 120.75(18) . .
N4 B1 N8 109.9(2) . .
N4 B1 N6 107.67(19) . .
N8 B1 N6 110.37(19) . .
N4 B1 H1 109.5(12) . .
N8 B1 H1 108.7(13) . .
N6 B1 H1 110.8(12) . .
N1 C1 C2 109.60(19) . .
N1 C1 C5 124.8(2) . .
C2 C1 C5 125.6(2) . .
C3 C2 C1 108.21(19) . .
C3 C2 C6 126.9(2) . .
C1 C2 C6 124.9(2) . .
C2 C3 C4 105.7(2) . .
C2 C3 C8 125.9(2) . .
C4 C3 C8 128.4(2) . .
C9 C4 N1 112.16(18) . .
C9 C4 C3 138.8(2) . .
N1 C4 C3 108.65(18) . .
C1 C5 H5A 109.5 . .
C1 C5 H5B 109.5 . .
H5A C5 H5B 109.5 . .
C1 C5 H5C 109.5 . .
H5A C5 H5C 109.5 . .
H5B C5 H5C 109.5 . .
C1 C5 H5D 109.5 . .
H5A C5 H5D 45.6 . .
H5B C5 H5D 139.5 . .
H5C C5 H5D 66.8 . .
C1 C5 H5E 109.5 . .
H5A C5 H5E 66.8 . .
H5B C5 H5E 45.6 . .
H5C C5 H5E 139.5 . .
H5D C5 H5E 109.5 . .
C1 C5 H5F 109.5 . .
H5A C5 H5F 139.5 . .
H5B C5 H5F 66.8 . .
H5C C5 H5F 45.6 . .
H5D C5 H5F 109.5 . .
H5E C5 H5F 109.5 . .
C2 C6 C7 112.2(2) . .
C2 C6 H6A 109.2 . .
C7 C6 H6A 109.2 . .
C2 C6 H6B 109.2 . .
C7 C6 H6B 109.2 . .
H6A C6 H6B 107.9 . .
C6 C7 H7A 109.5 . .
C6 C7 H7B 109.5 . .
H7A C7 H7B 109.5 . .
C6 C7 H7C 109.5 . .
H7A C7 H7C 109.5 . .
H7B C7 H7C 109.5 . .
C3 C8 H8A 109.5 . .
C3 C8 H8B 109.5 . .
H8A C8 H8B 109.5 . .
C3 C8 H8C 109.5 . .
H8A C8 H8C 109.5 . .
H8B C8 H8C 109.5 . .
O1 C9 C4 115.37(18) . .
O1 C9 C10 115.44(18) . .
C4 C9 C10 128.90(19) . .
C15 C10 C11 119.5(2) . .
C15 C10 C9 123.3(2) . .
C11 C10 C9 117.2(2) . .
C12 C11 C10 120.4(2) . .
C12 C11 H11 119.8 . .
C10 C11 H11 119.8 . .
C13 C12 C11 120.0(2) . .
C13 C12 H12 120.0 . .
C11 C12 H12 120.0 . .
C14 C13 C12 120.1(2) . .
C14 C13 H13 120.0 . .
C12 C13 H13 120.0 . .
C13 C14 C15 120.7(2) . .
C13 C14 H14 119.6 . .
C15 C14 H14 119.6 . .
C10 C15 C14 119.3(2) . .
C10 C15 H15 120.4 . .
C14 C15 H15 120.4 . .
N2 C16 Cu1 171.94(19) . .
C18 C17 H17A 109.5 . .
C18 C17 H17B 109.5 . .
H17A C17 H17B 109.5 . .
C18 C17 H17C 109.5 . .
H17A C17 H17C 109.5 . .
H17B C17 H17C 109.5 . .
N3 C18 C19 109.9(2) . .
N3 C18 C17 121.3(2) . .
C19 C18 C17 128.8(2) . .
C20 C19 C18 106.1(2) . .
C20 C19 H19 126.9 . .
C18 C19 H19 126.9 . .
N4 C20 C19 107.7(2) . .
N4 C20 C21 122.5(2) . .
C19 C20 C21 129.8(2) . .
C20 C21 H21A 109.5 . .
C20 C21 H21B 109.5 . .
H21A C21 H21B 109.5 . .
C20 C21 H21C 109.5 . .
H21A C21 H21C 109.5 . .
H21B C21 H21C 109.5 . .
C23 C22 H22A 109.5 . .
C23 C22 H22B 109.5 . .
H22A C22 H22B 109.5 . .
C23 C22 H22C 109.5 . .
H22A C22 H22C 109.5 . .
H22B C22 H22C 109.5 . .
N5 C23 C24 109.6(2) . .
N5 C23 C22 120.4(2) . .
C24 C23 C22 130.0(2) . .
C25 C24 C23 106.3(2) . .
C25 C24 H24 126.8 . .
C23 C24 H24 126.8 . .
N6 C25 C24 107.4(2) . .
N6 C25 C26 122.8(2) . .
C24 C25 C26 129.8(2) . .
C25 C26 H26A 109.5 . .
C25 C26 H26B 109.5 . .
H26A C26 H26B 109.5 . .
C25 C26 H26C 109.5 . .
H26A C26 H26C 109.5 . .
H26B C26 H26C 109.5 . .
C28 C27 H27A 109.5 . .
C28 C27 H27B 109.5 . .
H27A C27 H27B 109.5 . .
C28 C27 H27C 109.5 . .
H27A C27 H27C 109.5 . .
H27B C27 H27C 109.5 . .
N7 C28 C29 110.0(2) . .
N7 C28 C27 121.1(2) . .
C29 C28 C27 128.9(2) . .
C30 C29 C28 106.1(2) . .
C30 C29 H29 127.0 . .
C28 C29 H29 127.0 . .
N8 C30 C29 107.8(2) . .
N8 C30 C31 122.6(2) . .
C29 C30 C31 129.6(2) . .
C30 C31 H31A 109.5 . .
C30 C31 H31B 109.5 . .
H31A C31 H31B 109.5 . .
C30 C31 H31C 109.5 . .
H31A C31 H31C 109.5 . .
H31B C31 H31C 109.5 . .
C36 Fe1 C38 107.61(14) . .
C36 Fe1 C39 122.35(16) . .
C38 Fe1 C39 40.95(15) . .
C36 Fe1 C35 40.83(16) . .
C38 Fe1 C35 123.77(15) . .
C39 Fe1 C35 159.43(16) . .
C36 Fe1 C32 40.99(15) . .
C38 Fe1 C32 122.60(14) . .
C39 Fe1 C32 106.35(15) . .
C35 Fe1 C32 68.53(16) . .
C36 Fe1 C40 158.32(17) . .
C38 Fe1 C40 68.70(13) . .
C39 Fe1 C40 40.89(14) . .
C35 Fe1 C40 158.85(15) . .
C32 Fe1 C40 121.67(15) . .
C36 Fe1 C33 68.24(13) . .
C38 Fe1 C33 158.28(15) . .
C39 Fe1 C33 121.84(15) . .
C35 Fe1 C33 67.96(14) . .
C32 Fe1 C33 40.29(13) . .
C40 Fe1 C33 106.85(13) . .
C36 Fe1 C41 159.87(16) . .
C38 Fe1 C41 68.17(12) . .
C39 Fe1 C41 68.26(13) . .
C35 Fe1 C41 123.89(15) . .
C32 Fe1 C41 158.05(14) . .
C40 Fe1 C41 40.41(13) . .
C33 Fe1 C41 123.07(12) . .
C36 Fe1 C34 68.16(15) . .
C38 Fe1 C34 159.97(16) . .
C39 Fe1 C34 158.07(15) . .
C35 Fe1 C34 40.30(14) . .
C32 Fe1 C34 67.95(15) . .
C40 Fe1 C34 122.61(13) . .
C33 Fe1 C34 40.24(14) . .
C41 Fe1 C34 108.65(13) . .
C36 Fe1 C37 123.85(14) . .
C38 Fe1 C37 40.52(13) . .
C39 Fe1 C37 68.32(14) . .
C35 Fe1 C37 109.11(14) . .
C32 Fe1 C37 159.52(13) . .
C40 Fe1 C37 68.10(12) . .
C33 Fe1 C37 159.38(13) . .
C41 Fe1 C37 40.26(11) . .
C34 Fe1 C37 124.31(14) . .
C33 C32 C36 107.6(3) . .
C33 C32 Fe1 69.92(18) . .
C36 C32 Fe1 69.13(19) . .
C33 C32 H32 126.2 . .
C36 C32 H32 126.2 . .
Fe1 C32 H32 126.2 . .
C34 C33 C32 108.6(3) . .
C34 C33 Fe1 69.99(18) . .
C32 C33 Fe1 69.79(18) . .
C34 C33 H33 125.7 . .
C32 C33 H33 125.7 . .
Fe1 C33 H33 125.7 . .
C35 C34 C33 108.3(3) . .
C35 C34 Fe1 69.47(19) . .
C33 C34 Fe1 69.77(18) . .
C35 C34 H34 125.8 . .
C33 C34 H34 125.8 . .
Fe1 C34 H34 125.8 . .
C34 C35 C36 108.0(3) . .
C34 C35 Fe1 70.23(18) . .
C36 C35 Fe1 69.4(2) . .
C34 C35 H35 126.0 . .
C36 C35 H35 126.0 . .
Fe1 C35 H35 126.0 . .
C35 C36 C32 107.6(3) . .
C35 C36 Fe1 69.76(18) . .
C32 C36 Fe1 69.88(17) . .
C35 C36 H36 126.2 . .
C32 C36 H36 126.2 . .
Fe1 C36 H36 126.2 . .
C41 C37 C38 108.1(3) . .
C41 C37 Fe1 69.68(16) . .
C38 C37 Fe1 69.10(17) . .
C41 C37 H37 125.9 . .
C38 C37 H37 125.9 . .
Fe1 C37 H37 125.9 . .
C37 C38 C39 107.9(3) . .
C37 C38 Fe1 70.37(17) . .
C39 C38 Fe1 69.56(18) . .
C37 C38 H38 126.1 . .
C39 C38 H38 126.1 . .
Fe1 C38 H38 126.1 . .
C38 C39 C40 107.7(3) . .
C38 C39 Fe1 69.49(18) . .
C40 C39 Fe1 69.80(18) . .
C38 C39 H39 126.1 . .
C40 C39 H39 126.1 . .
Fe1 C39 H39 126.1 . .
C41 C40 C39 107.7(3) . .
C41 C40 Fe1 69.95(16) . .
C39 C40 Fe1 69.31(18) . .
C41 C40 H40 126.2 . .
C39 C40 H40 126.2 . .
Fe1 C40 H40 126.2 . .
C37 C41 C40 108.6(3) . .
C37 C41 Fe1 70.07(16) . .
C40 C41 Fe1 69.64(16) . .
C37 C41 H41 125.7 . .
C40 C41 H41 125.7 . .
Fe1 C41 H41 125.7 . .

loop_
_geom_bond_atom_site_label_1
_geom_bond_atom_site_label_2
_geom_bond_distance
_geom_bond_site_symmetry_2
Cu1 C16 1.851(2) .
Cu1 N7 2.0475(19) .
Cu1 N5 2.0882(19) .
Cu1 N3 2.1412(19) .
Si1 O1 1.7582(14) .
Si1 O1 1.7582(14) 2_655
Si1 N2 1.8660(17) 2_655
Si1 N2 1.8660(17) .
Si1 N1 1.8677(17) 2_655
Si1 N1 1.8677(17) .
O1 C9 1.325(2) .
N1 C1 1.339(3) .
N1 C4 1.408(3) .
N2 C16 1.157(3) .
N3 C18 1.332(3) .
N3 N4 1.376(2) .
N4 C20 1.360(3) .
N4 B1 1.548(3) .
N5 C23 1.334(3) .
N5 N6 1.374(3) .
N6 C25 1.351(3) .
N6 B1 1.548(3) .
N7 C28 1.328(3) .
N7 N8 1.378(2) .
N8 C30 1.362(3) .
N8 B1 1.548(3) .
B1 H1 1.12(2) .
C1 C2 1.429(3) .
C1 C5 1.489(3) .
C2 C3 1.383(3) .
C2 C6 1.503(3) .
C3 C4 1.437(3) .
C3 C8 1.493(3) .
C4 C9 1.379(3) .
C5 H5A 0.9800 .
C5 H5B 0.9800 .
C5 H5C 0.9800 .
C5 H5D 0.9800 .
C5 H5E 0.9800 .
C5 H5F 0.9800 .
C6 C7 1.525(3) .
C6 H6A 0.9900 .
C6 H6B 0.9900 .
C7 H7A 0.9800 .
C7 H7B 0.9800 .
C7 H7C 0.9800 .
C8 H8A 0.9800 .
C8 H8B 0.9800 .
C8 H8C 0.9800 .
C9 C10 1.468(3) .
C10 C15 1.393(3) .
C10 C11 1.397(3) .
C11 C12 1.383(3) .
C11 H11 0.9500 .
C12 C13 1.382(4) .
C12 H12 0.9500 .
C13 C14 1.377(4) .
C13 H13 0.9500 .
C14 C15 1.395(4) .
C14 H14 0.9500 .
C15 H15 0.9500 .
C17 C18 1.497(3) .
C17 H17A 0.9800 .
C17 H17B 0.9800 .
C17 H17C 0.9800 .
C18 C19 1.402(3) .
C19 C20 1.369(4) .
C19 H19 0.9500 .
C20 C21 1.504(3) .
C21 H21A 0.9800 .
C21 H21B 0.9800 .
C21 H21C 0.9800 .
C22 C23 1.500(4) .
C22 H22A 0.9800 .
C22 H22B 0.9800 .
C22 H22C 0.9800 .
C23 C24 1.395(4) .
C24 C25 1.377(4) .
C24 H24 0.9500 .
C25 C26 1.501(4) .
C26 H26A 0.9800 .
C26 H26B 0.9800 .
C26 H26C 0.9800 .
C27 C28 1.495(3) .
C27 H27A 0.9800 .
C27 H27B 0.9800 .
C27 H27C 0.9800 .
C28 C29 1.397(3) .
C29 C30 1.374(4) .
C29 H29 0.9500 .
C30 C31 1.504(3) .
C31 H31A 0.9800 .
C31 H31B 0.9800 .
C31 H31C 0.9800 .
Fe1 C36 2.030(3) .
Fe1 C38 2.033(3) .
Fe1 C39 2.034(3) .
Fe1 C35 2.035(3) .
Fe1 C32 2.040(3) .
Fe1 C40 2.040(3) .
Fe1 C33 2.042(3) .
Fe1 C41 2.044(3) .
Fe1 C34 2.045(3) .
Fe1 C37 2.050(3) .
C32 C33 1.406(5) .
C32 C36 1.425(5) .
C32 H32 1.0000 .
C33 C34 1.406(5) .
C33 H33 1.0000 .
C34 C35 1.405(5) .
C34 H34 1.0000 .
C35 C36 1.418(6) .
C35 H35 1.0000 .
C36 H36 1.0000 .
C37 C41 1.409(4) .
C37 C38 1.414(5) .
C37 H37 1.0000 .
C38 C39 1.423(5) .
C38 H38 1.0000 .
C39 C40 1.423(5) .
C39 H39 1.0000 .
C40 C41 1.411(4) .
C40 H40 1.0000 .
C41 H41 1.0000 .

loop_
_geom_torsion_atom_site_label_1
_geom_torsion_atom_site_label_2
_geom_torsion_atom_site_label_3
_geom_torsion_atom_site_label_4
_geom_torsion
_geom_torsion_site_symmetry_1
N2 Si1 O1 C9 -95.26(14) 2_655
N2 Si1 O1 C9 84.74(14) .
N1 Si1 O1 C9 174.73(13) 2_655
N1 Si1 O1 C9 -5.27(13) .
O1 Si1 N1 C1 171.8(2) .
O1 Si1 N1 C1 -8.2(2) 2_655
N2 Si1 N1 C1 -97.0(2) 2_655
N2 Si1 N1 C1 83.0(2) .
O1 Si1 N1 C4 3.68(13) .
O1 Si1 N1 C4 -176.32(13) 2_655
N2 Si1 N1 C4 94.89(14) 2_655
N2 Si1 N1 C4 -85.11(14) .
C16 Cu1 N3 C18 -3.2(3) .
N7 Cu1 N3 C18 136.6(2) .
N5 Cu1 N3 C18 -133.2(3) .
C16 Cu1 N3 N4 177.24(14) .
N7 Cu1 N3 N4 -42.98(16) .
N5 Cu1 N3 N4 47.29(15) .
C18 N3 N4 C20 0.2(3) .
Cu1 N3 N4 C20 179.88(16) .
C18 N3 N4 B1 176.1(2) .
Cu1 N3 N4 B1 -4.2(3) .
C16 Cu1 N5 C23 -2.9(3) .
N7 Cu1 N5 C23 -151.8(3) .
N3 Cu1 N5 C23 117.8(3) .
C16 Cu1 N5 N6 -159.57(15) .
N7 Cu1 N5 N6 51.52(16) .
N3 Cu1 N5 N6 -38.86(16) .
C23 N5 N6 C25 -1.2(3) .
Cu1 N5 N6 C25 162.13(16) .
C23 N5 N6 B1 -174.2(2) .
Cu1 N5 N6 B1 -10.9(3) .
C16 Cu1 N7 C28 -10.3(3) .
N5 Cu1 N7 C28 134.2(2) .
N3 Cu1 N7 C28 -135.7(2) .
C16 Cu1 N7 N8 172.44(14) .
N5 Cu1 N7 N8 -43.06(15) .
N3 Cu1 N7 N8 47.01(15) .
C28 N7 N8 C30 0.2(3) .
Cu1 N7 N8 C30 178.27(16) .
C28 N7 N8 B1 177.3(2) .
Cu1 N7 N8 B1 -4.6(3) .
C20 N4 B1 N8 -123.3(3) .
N3 N4 B1 N8 61.8(3) .
C20 N4 B1 N6 116.4(3) .
N3 N4 B1 N6 -58.5(3) .
C30 N8 B1 N4 118.7(3) .
N7 N8 B1 N4 -57.8(3) .
C30 N8 B1 N6 -122.7(2) .
N7 N8 B1 N6 60.8(3) .
C25 N6 B1 N4 -101.7(3) .
N5 N6 B1 N4 69.8(3) .
C25 N6 B1 N8 138.3(2) .
N5 N6 B1 N8 -50.2(3) .
C4 N1 C1 C2 -0.5(2) .
Si1 N1 C1 C2 -168.87(17) .
C4 N1 C1 C5 179.1(2) .
Si1 N1 C1 C5 10.7(4) .
N1 C1 C2 C3 0.2(2) .
C5 C1 C2 C3 -179.4(2) .
N1 C1 C2 C6 -178.8(2) .
C5 C1 C2 C6 1.6(4) .
C1 C2 C3 C4 0.1(2) .
C6 C2 C3 C4 179.2(2) .
C1 C2 C3 C8 -178.5(2) .
C6 C2 C3 C8 0.6(4) .
C1 N1 C4 C9 -173.79(17) .
Si1 N1 C4 C9 -1.6(2) .
C1 N1 C4 C3 0.6(2) .
Si1 N1 C4 C3 172.86(13) .
C2 C3 C4 C9 171.7(2) .
C8 C3 C4 C9 -9.8(4) .
C2 C3 C4 N1 -0.5(2) .
C8 C3 C4 N1 178.1(2) .
C3 C2 C6 C7 -85.3(3) .
C1 C2 C6 C7 93.5(3) .
Si1 O1 C9 C4 5.7(2) .
Si1 O1 C9 C10 -168.64(14) .
N1 C4 C9 O1 -2.4(2) .
C3 C4 C9 O1 -174.4(2) .
N1 C4 C9 C10 170.97(19) .
C3 C4 C9 C10 -1.0(4) .
O1 C9 C10 C15 -137.8(2) .
C4 C9 C10 C15 48.7(3) .
O1 C9 C10 C11 42.1(3) .
C4 C9 C10 C11 -131.3(2) .
C15 C10 C11 C12 -3.1(3) .
C9 C10 C11 C12 177.0(2) .
C10 C11 C12 C13 1.9(4) .
C11 C12 C13 C14 0.3(4) .
C12 C13 C14 C15 -1.3(4) .
C11 C10 C15 C14 2.0(3) .
C9 C10 C15 C14 -178.1(2) .
C13 C14 C15 C10 0.1(4) .
N4 N3 C18 C19 -0.5(3) .
Cu1 N3 C18 C19 179.96(19) .
N4 N3 C18 C17 179.0(2) .
Cu1 N3 C18 C17 -0.6(4) .
N3 C18 C19 C20 0.6(3) .
C17 C18 C19 C20 -178.8(2) .
N3 N4 C20 C19 0.2(3) .
B1 N4 C20 C19 -175.1(2) .
N3 N4 C20 C21 -179.8(3) .
B1 N4 C20 C21 5.0(4) .
C18 C19 C20 N4 -0.4(3) .
C18 C19 C20 C21 179.5(3) .
N6 N5 C23 C24 0.9(3) .
Cu1 N5 C23 C24 -156.9(2) .
N6 N5 C23 C22 -178.6(2) .
Cu1 N5 C23 C22 23.6(4) .
N5 C23 C24 C25 -0.3(3) .
C22 C23 C24 C25 179.1(3) .
N5 N6 C25 C24 1.0(3) .
B1 N6 C25 C24 173.2(2) .
N5 N6 C25 C26 -177.6(2) .
B1 N6 C25 C26 -5.4(4) .
C23 C24 C25 N6 -0.5(3) .
C23 C24 C25 C26 178.1(3) .
N8 N7 C28 C29 -0.4(3) .
Cu1 N7 C28 C29 -177.76(18) .
N8 N7 C28 C27 -179.9(2) .
Cu1 N7 C28 C27 2.7(4) .
N7 C28 C29 C30 0.4(3) .
C27 C28 C29 C30 179.9(2) .
N7 N8 C30 C29 0.1(3) .
B1 N8 C30 C29 -176.7(2) .
N7 N8 C30 C31 -179.5(2) .
B1 N8 C30 C31 3.7(4) .
C28 C29 C30 N8 -0.3(3) .
C28 C29 C30 C31 179.2(3) .
C36 Fe1 C32 C33 118.9(3) .
C38 Fe1 C32 C33 -162.0(2) .
C39 Fe1 C32 C33 -120.3(2) .
C35 Fe1 C32 C33 80.8(2) .
C40 Fe1 C32 C33 -78.4(3) .
C41 Fe1 C32 C33 -48.0(5) .
C34 Fe1 C32 C33 37.3(2) .
C37 Fe1 C32 C33 168.1(4) .
C38 Fe1 C32 C36 79.1(3) .
C39 Fe1 C32 C36 120.8(2) .
C35 Fe1 C32 C36 -38.1(2) .
C40 Fe1 C32 C36 162.7(2) .
C33 Fe1 C32 C36 -118.9(3) .
C41 Fe1 C32 C36 -166.9(3) .
C34 Fe1 C32 C36 -81.6(2) .
C37 Fe1 C32 C36 49.2(5) .
C36 C32 C33 C34 -0.4(3) .
Fe1 C32 C33 C34 -59.5(2) .
C36 C32 C33 Fe1 59.1(2) .
C36 Fe1 C33 C34 81.5(2) .
C38 Fe1 C33 C34 164.5(3) .
C39 Fe1 C33 C34 -163.0(2) .
C35 Fe1 C33 C34 37.3(2) .
C32 Fe1 C33 C34 119.7(3) .
C40 Fe1 C33 C34 -120.9(2) .
C41 Fe1 C33 C34 -79.7(2) .
C37 Fe1 C33 C34 -48.5(4) .
C36 Fe1 C33 C32 -38.2(2) .
C38 Fe1 C33 C32 44.8(4) .
C39 Fe1 C33 C32 77.3(3) .
C35 Fe1 C33 C32 -82.4(2) .
C40 Fe1 C33 C32 119.4(2) .
C41 Fe1 C33 C32 160.6(2) .
C34 Fe1 C33 C32 -119.7(3) .
C37 Fe1 C33 C32 -168.2(3) .
C32 C33 C34 C35 0.4(3) .
Fe1 C33 C34 C35 -59.0(2) .
C32 C33 C34 Fe1 59.3(2) .
C36 Fe1 C34 C35 38.0(2) .
C38 Fe1 C34 C35 -43.5(5) .
C39 Fe1 C34 C35 161.2(4) .
C32 Fe1 C34 C35 82.4(2) .
C40 Fe1 C34 C35 -163.2(2) .
C33 Fe1 C34 C35 119.7(3) .
C41 Fe1 C34 C35 -120.8(2) .
C37 Fe1 C34 C35 -78.9(3) .
C36 Fe1 C34 C33 -81.7(2) .
C38 Fe1 C34 C33 -163.2(3) .
C39 Fe1 C34 C33 41.5(5) .
C35 Fe1 C34 C33 -119.7(3) .
C32 Fe1 C34 C33 -37.32(19) .
C40 Fe1 C34 C33 77.1(2) .
C41 Fe1 C34 C33 119.52(19) .
C37 Fe1 C34 C33 161.38(17) .
C33 C34 C35 C36 -0.2(4) .
Fe1 C34 C35 C36 -59.4(2) .
C33 C34 C35 Fe1 59.2(2) .
C36 Fe1 C35 C34 -119.0(3) .
C38 Fe1 C35 C34 163.5(2) .
C39 Fe1 C35 C34 -160.0(4) .
C32 Fe1 C35 C34 -80.8(2) .
C40 Fe1 C35 C34 42.4(5) .
C33 Fe1 C35 C34 -37.3(2) .
C41 Fe1 C35 C34 78.7(2) .
C37 Fe1 C35 C34 120.9(2) .
C38 Fe1 C35 C36 -77.5(3) .
C39 Fe1 C35 C36 -41.0(5) .
C32 Fe1 C35 C36 38.2(2) .
C40 Fe1 C35 C36 161.4(3) .
C33 Fe1 C35 C36 81.8(2) .
C41 Fe1 C35 C36 -162.3(2) .
C34 Fe1 C35 C36 119.0(3) .
C37 Fe1 C35 C36 -120.1(2) .
C34 C35 C36 C32 0.0(4) .
Fe1 C35 C36 C32 -59.9(2) .
C34 C35 C36 Fe1 59.9(2) .
C33 C32 C36 C35 0.2(4) .
Fe1 C32 C36 C35 59.8(2) .
C33 C32 C36 Fe1 -59.6(2) .
C38 Fe1 C36 C35 121.6(2) .
C39 Fe1 C36 C35 164.2(2) .
C32 Fe1 C36 C35 -118.6(3) .
C40 Fe1 C36 C35 -161.9(3) .
C33 Fe1 C36 C35 -81.0(2) .
C41 Fe1 C36 C35 47.2(5) .
C34 Fe1 C36 C35 -37.5(2) .
C37 Fe1 C36 C35 80.0(2) .
C38 Fe1 C36 C32 -119.8(2) .
C39 Fe1 C36 C32 -77.2(3) .
C35 Fe1 C36 C32 118.6(3) .
C40 Fe1 C36 C32 -43.3(5) .
C33 Fe1 C36 C32 37.6(2) .
C41 Fe1 C36 C32 165.8(3) .
C34 Fe1 C36 C32 81.1(2) .
C37 Fe1 C36 C32 -161.4(2) .
C36 Fe1 C37 C41 -163.2(2) .
C38 Fe1 C37 C41 119.7(3) .
C39 Fe1 C37 C41 81.5(2) .
C35 Fe1 C37 C41 -120.3(2) .
C32 Fe1 C37 C41 160.1(4) .
C40 Fe1 C37 C41 37.33(19) .
C33 Fe1 C37 C41 -42.2(4) .
C34 Fe1 C37 C41 -78.1(2) .
C36 Fe1 C37 C38 77.1(3) .
C39 Fe1 C37 C38 -38.2(2) .
C35 Fe1 C37 C38 120.0(2) .
C32 Fe1 C37 C38 40.3(5) .
C40 Fe1 C37 C38 -82.4(2) .
C33 Fe1 C37 C38 -161.9(3) .
C41 Fe1 C37 C38 -119.7(3) .
C34 Fe1 C37 C38 162.2(2) .
C41 C37 C38 C39 0.8(3) .
Fe1 C37 C38 C39 59.7(2) .
C41 C37 C38 Fe1 -58.9(2) .
C36 Fe1 C38 C37 -121.9(2) .
C39 Fe1 C38 C37 118.7(3) .
C35 Fe1 C38 C37 -79.9(2) .
C32 Fe1 C38 C37 -164.4(2) .
C40 Fe1 C38 C37 80.8(2) .
C33 Fe1 C38 C37 162.8(3) .
C41 Fe1 C38 C37 37.19(18) .
C34 Fe1 C38 C37 -47.5(5) .
C36 Fe1 C38 C39 119.4(2) .
C35 Fe1 C38 C39 161.4(2) .
C32 Fe1 C38 C39 76.9(2) .
C40 Fe1 C38 C39 -37.9(2) .
C33 Fe1 C38 C39 44.1(4) .
C41 Fe1 C38 C39 -81.5(2) .
C34 Fe1 C38 C39 -166.2(4) .
C37 Fe1 C38 C39 -118.7(3) .
C37 C38 C39 C40 -0.6(4) .
Fe1 C38 C39 C40 59.6(2) .
C37 C38 C39 Fe1 -60.2(2) .
C36 Fe1 C39 C38 -79.4(2) .
C35 Fe1 C39 C38 -48.9(5) .
C32 Fe1 C39 C38 -121.2(2) .
C40 Fe1 C39 C38 119.0(3) .
C33 Fe1 C39 C38 -162.35(19) .
C41 Fe1 C39 C38 81.3(2) .
C34 Fe1 C39 C38 167.4(3) .
C37 Fe1 C39 C38 37.82(19) .
C36 Fe1 C39 C40 161.6(2) .
C38 Fe1 C39 C40 -119.0(3) .
C35 Fe1 C39 C40 -167.9(4) .
C32 Fe1 C39 C40 119.8(2) .
C33 Fe1 C39 C40 78.7(2) .
C41 Fe1 C39 C40 -37.65(18) .
C34 Fe1 C39 C40 48.4(5) .
C37 Fe1 C39 C40 -81.1(2) .
C38 C39 C40 C41 0.3(3) .
Fe1 C39 C40 C41 59.7(2) .
C38 C39 C40 Fe1 -59.4(2) .
C36 Fe1 C40 C41 -165.1(3) .
C38 Fe1 C40 C41 -80.93(19) .
C39 Fe1 C40 C41 -118.9(3) .
C35 Fe1 C40 C41 49.3(4) .
C32 Fe1 C40 C41 163.04(18) .
C33 Fe1 C40 C41 121.59(19) .
C34 Fe1 C40 C41 80.5(2) .
C37 Fe1 C40 C41 -37.20(17) .
C36 Fe1 C40 C39 -46.2(4) .
C38 Fe1 C40 C39 38.0(2) .
C35 Fe1 C40 C39 168.2(4) .
C32 Fe1 C40 C39 -78.0(2) .
C33 Fe1 C40 C39 -119.5(2) .
C41 Fe1 C40 C39 118.9(3) .
C34 Fe1 C40 C39 -160.6(2) .
C37 Fe1 C40 C39 81.7(2) .
C38 C37 C41 C40 -0.6(3) .
Fe1 C37 C41 C40 -59.16(19) .
C38 C37 C41 Fe1 58.6(2) .
C39 C40 C41 C37 0.2(3) .
Fe1 C40 C41 C37 59.43(19) .
C39 C40 C41 Fe1 -59.3(2) .
C36 Fe1 C41 C37 44.2(5) .
C38 Fe1 C41 C37 -37.4(2) .
C39 Fe1 C41 C37 -81.7(2) .
C35 Fe1 C41 C37 79.5(2) .
C32 Fe1 C41 C37 -161.4(3) .
C40 Fe1 C41 C37 -119.8(3) .
C33 Fe1 C41 C37 163.60(19) .
C34 Fe1 C41 C37 121.5(2) .
C36 Fe1 C41 C40 164.0(4) .
C38 Fe1 C41 C40 82.3(2) .
C39 Fe1 C41 C40 38.09(19) .
C35 Fe1 C41 C40 -160.77(19) .
C32 Fe1 C41 C40 -41.6(4) .
C33 Fe1 C41 C40 -76.6(2) .
C34 Fe1 C41 C40 -118.8(2) .
C37 Fe1 C41 C40 119.8(3) .
